data_7153404
loop_
_publ_author_name
'Fei, Na'
'Hou, Qiwen'
'Wang, Shaozhong'
'Wang, Huaqin'
'Yao, Zhu-Jun'

_publ_section_title
;
 Azaanthraquinone assembly from N-propargylamino quinone via
 iodine-induced 6-endo-dig electrophilic cyclization.
;
_journal_issue 18
_journal_name_full 'Organic &amp; biomolecular chemistry'
_journal_page_first 4096
_journal_page_last 4103
_journal_paper_doi 10.1039/c004896h
_journal_volume 8
_journal_year 2010
_chemical_formula_sum 'C23 H15 I N2 O4'
_chemical_formula_weight 510.27
_chemical_name_systematic
;
?
;
_space_group_IT_number 14
_symmetry_cell_setting monoclinic
_symmetry_space_group_name_Hall '-P 2ybc'
_symmetry_space_group_name_H-M 'P 1 21/c 1'
_atom_sites_solution_hydrogens geom
_atom_sites_solution_primary direct
_atom_sites_solution_secondary difmap
_audit_creation_method SHELXL-97
_cell_angle_alpha 90.00
_cell_angle_beta 111.70(3)
_cell_angle_gamma 90.00
_cell_formula_units_Z 4
_cell_length_a 10.348(2)
_cell_length_b 21.379(4)
_cell_length_c 9.921(2)
_cell_measurement_reflns_used 25
_cell_measurement_temperature 293(2)
_cell_measurement_theta_max 12
_cell_measurement_theta_min 9
_cell_volume 2039.3(8)
_computing_structure_refinement 'SHELXL-97 (Sheldrick, 1997)'
_computing_structure_solution 'SHELXS-97 (Sheldrick, 1990)'
_diffrn_ambient_temperature 293(2)
_diffrn_measured_fraction_theta_full 0.998
_diffrn_measured_fraction_theta_max 0.998
_diffrn_measurement_device_type 'Nonius cad4'
_diffrn_measurement_method \w/2\q
_diffrn_radiation_monochromator graphite
_diffrn_radiation_source 'fine-focus sealed tube'
_diffrn_radiation_type MoK\a
_diffrn_radiation_wavelength 0.71073
_diffrn_reflns_av_R_equivalents 0.0312
_diffrn_reflns_av_sigmaI/netI 0.0431
_diffrn_reflns_limit_h_max 11
_diffrn_reflns_limit_h_min -12
_diffrn_reflns_limit_k_max 0
_diffrn_reflns_limit_k_min -25
_diffrn_reflns_limit_l_max 11
_diffrn_reflns_limit_l_min 0
_diffrn_reflns_number 3919
_diffrn_reflns_theta_full 25.28
_diffrn_reflns_theta_max 25.28
_diffrn_reflns_theta_min 1.91
_diffrn_standards_decay_% 1
_diffrn_standards_interval_count 200
_diffrn_standards_interval_time 2h
_diffrn_standards_number 3
_exptl_absorpt_coefficient_mu 1.603
_exptl_absorpt_correction_T_max 0.8561
_exptl_absorpt_correction_T_min 0.7399
_exptl_absorpt_correction_type psi-scan
_exptl_crystal_density_diffrn 1.662
_exptl_crystal_density_method 'not measured'
_exptl_crystal_F_000 1008
_exptl_crystal_size_max 0.20
_exptl_crystal_size_mid 0.10
_exptl_crystal_size_min 0.10
_refine_diff_density_max 1.579
_refine_diff_density_min -1.381
_refine_diff_density_rms 0.140
_refine_ls_extinction_method none
_refine_ls_goodness_of_fit_ref 1.017
_refine_ls_hydrogen_treatment constr
_refine_ls_matrix_type full
_refine_ls_number_parameters 271
_refine_ls_number_reflns 3693
_refine_ls_number_restraints 0
_refine_ls_restrained_S_all 1.017
_refine_ls_R_factor_all 0.0785
_refine_ls_R_factor_gt 0.0554
_refine_ls_shift/su_max 0.001
_refine_ls_shift/su_mean 0.000
_refine_ls_structure_factor_coef Fsqd
_refine_ls_weighting_details 'calc w=1/[\s^2^(Fo^2^)+(0.0950P)^2^+0.0000P] where P=(Fo^2^+2Fc^2^)/3'
_refine_ls_weighting_scheme calc
_refine_ls_wR_factor_gt 0.1339
_refine_ls_wR_factor_ref 0.1508
_reflns_number_gt 2708
_reflns_number_total 3693
_reflns_threshold_expression >2sigma(I)
_cod_data_source_file c004896h.txt
_cod_data_source_block x
_cod_depositor_comments
;
The following automatic conversions were performed:

'_symmetry_cell_setting' value 'Monoclinic' changed to 'monoclinic'
according to /home/saulius/struct/CIF-dictionaries/cif_core.dic
dictionary named 'cif_core.dic' version 2.4.2 from 2011-04-26.

Automatic conversion script
Id: cif_fix_values 1891 2012-01-12 08:04:46Z andrius 
;
_cod_original_cell_volume 2039.3(7)
_cod_original_sg_symbol_H-M P21/C
_cod_database_code 7153404

loop_
_symmetry_equiv_pos_as_xyz
'x, y, z'
'-x, y+1/2, -z+1/2'
'-x, -y, -z'
'x, -y-1/2, z-1/2'

loop_
_atom_site_label
_atom_site_type_symbol
_atom_site_fract_x
_atom_site_fract_y
_atom_site_fract_z
_atom_site_U_iso_or_equiv
_atom_site_adp_type
_atom_site_occupancy
_atom_site_symmetry_multiplicity
_atom_site_calc_flag
_atom_site_refinement_flags
I I 0.47824(4) 0.64398(2) 0.69655(5) 0.0546(2) Uani 1 1 d .
O4 O 0.0610(6) 0.85609(17) 0.8735(6) 0.0655(13) Uani 1 1 d .
O1 O 0.4110(5) 0.5468(2) 1.1874(4) 0.0541(11) Uani 1 1 d .
C1 C 0.4827(9) 0.5737(4) 1.3315(7) 0.073(2) Uani 1 1 d .
H1A H 0.4903 0.5428 1.4042 0.110 Uiso 1 1 calc R
H1B H 0.4309 0.6089 1.3445 0.110 Uiso 1 1 calc R
H1C H 0.5740 0.5872 1.3404 0.110 Uiso 1 1 calc R
O2 O 0.4378(5) 0.63620(18) 1.0838(5) 0.0537(11) Uani 1 1 d .
C2 C 0.3927(5) 0.5835(3) 1.0743(6) 0.0392(13) Uani 1 1 d .
N1 N 0.2346(5) 0.7889(2) 0.7846(5) 0.0493(12) Uani 1 1 d .
C3 C 0.3151(5) 0.5520(2) 0.9340(6) 0.0340(11) Uani 1 1 d .
O3 O 0.0490(5) 0.60748(18) 0.9291(6) 0.0666(13) Uani 1 1 d .
C4 C 0.3112(6) 0.4864(2) 0.9252(6) 0.0426(13) Uani 1 1 d .
H4A H 0.3567 0.4627 1.0079 0.051 Uiso 1 1 calc R
C5 C 0.2413(6) 0.4571(3) 0.7966(7) 0.0492(15) Uani 1 1 d .
H5A H 0.2392 0.4136 0.7925 0.059 Uiso 1 1 calc R
C6 C 0.1741(6) 0.4912(3) 0.6730(7) 0.0489(15) Uani 1 1 d .
H6A H 0.1290 0.4710 0.5851 0.059 Uiso 1 1 calc R
C7 C 0.1739(6) 0.5564(3) 0.6806(6) 0.0425(13) Uani 1 1 d .
H7A H 0.1268 0.5797 0.5978 0.051 Uiso 1 1 calc R
C8 C 0.2436(5) 0.5865(2) 0.8106(6) 0.0332(11) Uani 1 1 d .
C9 C 0.2415(6) 0.6570(2) 0.8093(5) 0.0341(11) Uani 1 1 d .
C10 C 0.1477(6) 0.6932(2) 0.8516(5) 0.0362(12) Uani 1 1 d .
C11 C 0.0503(6) 0.6638(2) 0.9115(6) 0.0391(12) Uani 1 1 d .
C12 C -0.0472(6) 0.7041(2) 0.9498(6) 0.0382(12) Uani 1 1 d .
C13 C -0.1412(6) 0.6776(3) 1.0001(7) 0.0494(15) Uani 1 1 d .
H13A H -0.1439 0.6343 1.0076 0.059 Uiso 1 1 calc R
C14 C -0.2326(7) 0.7136(3) 1.0401(7) 0.0586(17) Uani 1 1 d .
H14A H -0.2977 0.6951 1.0716 0.070 Uiso 1 1 calc R
C15 C -0.2237(8) 0.7781(3) 1.0316(8) 0.0642(19) Uani 1 1 d .
H15A H -0.2825 0.8030 1.0603 0.077 Uiso 1 1 calc R
C16 C -0.1315(7) 0.8057(3) 0.9825(7) 0.0549(16) Uani 1 1 d .
H16A H -0.1280 0.8491 0.9780 0.066 Uiso 1 1 calc R
C17 C -0.0420(6) 0.7694(2) 0.9386(6) 0.0438(13) Uani 1 1 d .
C18 C 0.0567(6) 0.7993(2) 0.8827(6) 0.0440(14) Uani 1 1 d .
C19 C 0.1504(6) 0.7584(2) 0.8382(5) 0.0381(12) Uani 1 1 d .
C20 C 0.3221(6) 0.7544(3) 0.7471(7) 0.0493(15) Uani 1 1 d .
H20A H 0.3828 0.7749 0.7124 0.059 Uiso 1 1 calc R
C21 C 0.3291(6) 0.6892(3) 0.7562(6) 0.0399(12) Uani 1 1 d .
N2 N 0.7334(8) 0.5739(3) 0.6489(8) 0.083(2) Uani 1 1 d .
C22 C 0.7993(8) 0.5340(4) 0.7095(8) 0.0605(17) Uani 1 1 d .
C23 C 0.8836(8) 0.4825(3) 0.7898(10) 0.078(2) Uani 1 1 d .
H23C H 0.9801 0.4920 0.8133 0.094 Uiso 1 1 calc R
H23B H 0.8600 0.4452 0.7317 0.094 Uiso 1 1 calc R
H23A H 0.8666 0.4760 0.8776 0.094 Uiso 1 1 calc R

loop_
_atom_site_aniso_label
_atom_site_aniso_U_11
_atom_site_aniso_U_22
_atom_site_aniso_U_33
_atom_site_aniso_U_23
_atom_site_aniso_U_13
_atom_site_aniso_U_12
I 0.0618(3) 0.0570(3) 0.0553(3) 0.0013(2) 0.0339(2) -0.0023(2)
O4 0.104(4) 0.027(2) 0.072(3) 0.002(2) 0.039(3) 0.006(2)
O1 0.069(3) 0.056(3) 0.032(2) 0.0027(19) 0.0116(19) -0.007(2)
C1 0.104(6) 0.077(5) 0.027(3) 0.005(3) 0.011(3) 0.002(4)
O2 0.077(3) 0.039(2) 0.040(2) -0.0042(18) 0.016(2) -0.003(2)
C2 0.040(3) 0.040(3) 0.035(3) 0.005(2) 0.011(2) 0.010(2)
N1 0.063(3) 0.033(2) 0.054(3) 0.005(2) 0.024(3) -0.006(2)
C3 0.038(3) 0.034(3) 0.034(3) -0.001(2) 0.018(2) 0.002(2)
O3 0.087(3) 0.028(2) 0.109(4) 0.015(2) 0.064(3) 0.007(2)
C4 0.054(3) 0.032(3) 0.046(3) 0.008(3) 0.022(3) 0.009(2)
C5 0.066(4) 0.028(3) 0.059(4) -0.005(3) 0.029(3) -0.002(3)
C6 0.062(4) 0.040(3) 0.044(3) -0.009(3) 0.018(3) -0.006(3)
C7 0.054(3) 0.035(3) 0.035(3) -0.003(2) 0.011(3) -0.002(2)
C8 0.039(3) 0.026(2) 0.036(3) 0.002(2) 0.016(2) 0.001(2)
C9 0.046(3) 0.026(3) 0.030(3) 0.003(2) 0.013(2) -0.002(2)
C10 0.048(3) 0.030(3) 0.029(3) 0.002(2) 0.012(2) 0.001(2)
C11 0.043(3) 0.032(3) 0.042(3) 0.003(2) 0.014(2) 0.001(2)
C12 0.044(3) 0.035(3) 0.032(3) 0.002(2) 0.011(2) 0.007(2)
C13 0.054(4) 0.038(3) 0.058(4) 0.006(3) 0.022(3) 0.003(3)
C14 0.064(4) 0.060(4) 0.062(4) 0.002(3) 0.034(3) 0.005(3)
C15 0.080(5) 0.051(4) 0.068(5) -0.003(3) 0.035(4) 0.022(4)
C16 0.079(5) 0.038(3) 0.051(4) 0.004(3) 0.027(3) 0.015(3)
C17 0.058(4) 0.031(3) 0.036(3) 0.000(2) 0.009(3) 0.005(2)
C18 0.063(4) 0.029(3) 0.035(3) -0.003(2) 0.012(3) 0.000(3)
C19 0.051(3) 0.025(3) 0.030(3) -0.002(2) 0.005(2) 0.001(2)
C20 0.059(4) 0.043(3) 0.049(4) 0.013(3) 0.024(3) -0.008(3)
C21 0.050(3) 0.040(3) 0.031(3) -0.001(2) 0.017(2) -0.001(2)
N2 0.096(5) 0.065(4) 0.081(5) 0.018(4) 0.025(4) 0.010(4)
C22 0.068(4) 0.061(4) 0.060(4) 0.000(4) 0.033(4) -0.002(4)
C23 0.083(5) 0.057(4) 0.107(7) 0.006(5) 0.049(5) 0.005(4)

loop_
_atom_type_symbol
_atom_type_description
_atom_type_scat_dispersion_real
_atom_type_scat_dispersion_imag
_atom_type_scat_source
C C 0.0033 0.0016 'International Tables Vol C Tables 4.2.6.8 and 6.1.1.4'
H H 0.0000 0.0000 'International Tables Vol C Tables 4.2.6.8 and 6.1.1.4'
N N 0.0061 0.0033 'International Tables Vol C Tables 4.2.6.8 and 6.1.1.4'
O O 0.0106 0.0060 'International Tables Vol C Tables 4.2.6.8 and 6.1.1.4'
I I -0.4742 1.8119 'International Tables Vol C Tables 4.2.6.8 and 6.1.1.4'

loop_
_geom_angle_atom_site_label_1
_geom_angle_atom_site_label_2
_geom_angle_atom_site_label_3
_geom_angle
C2 O1 C1 117.1(5)
O1 C1 H1A 109.5
O1 C1 H1B 109.5
H1A C1 H1B 109.5
O1 C1 H1C 109.5
H1A C1 H1C 109.5
H1B C1 H1C 109.5
O2 C2 O1 123.8(5)
O2 C2 C3 123.7(5)
O1 C2 C3 112.5(5)
C20 N1 C19 116.8(5)
C8 C3 C4 118.8(5)
C8 C3 C2 120.9(4)
C4 C3 C2 120.3(5)
C5 C4 C3 120.6(5)
C5 C4 H4A 119.7
C3 C4 H4A 119.7
C4 C5 C6 120.6(5)
C4 C5 H5A 119.7
C6 C5 H5A 119.7
C5 C6 C7 119.5(6)
C5 C6 H6A 120.3
C7 C6 H6A 120.3
C8 C7 C6 120.2(5)
C8 C7 H7A 119.9
C6 C7 H7A 119.9
C7 C8 C3 120.1(5)
C7 C8 C9 117.1(5)
C3 C8 C9 122.7(5)
C21 C9 C10 117.2(5)
C21 C9 C8 119.3(5)
C10 C9 C8 123.5(5)
C19 C10 C9 118.3(5)
C19 C10 C11 119.9(5)
C9 C10 C11 121.8(5)
O3 C11 C12 119.7(5)
O3 C11 C10 121.4(5)
C12 C11 C10 119.0(5)
C13 C12 C17 119.6(5)
C13 C12 C11 119.8(5)
C17 C12 C11 120.6(5)
C12 C13 C14 121.7(6)
C12 C13 H13A 119.1
C14 C13 H13A 119.1
C15 C14 C13 117.9(6)
C15 C14 H14A 121.1
C13 C14 H14A 121.1
C16 C15 C14 121.7(6)
C16 C15 H15A 119.1
C14 C15 H15A 119.1
C15 C16 C17 120.5(6)
C15 C16 H16A 119.8
C17 C16 H16A 119.8
C16 C17 C12 118.6(6)
C16 C17 C18 120.6(5)
C12 C17 C18 120.8(5)
O4 C18 C17 120.5(6)
O4 C18 C19 121.1(6)
C17 C18 C19 118.4(5)
N1 C19 C10 124.0(5)
N1 C19 C18 114.8(5)
C10 C19 C18 121.2(5)
N1 C20 C21 124.2(5)
N1 C20 H20A 117.9
C21 C20 H20A 117.9
C9 C21 C20 119.6(5)
C9 C21 I 122.3(4)
C20 C21 I 118.1(4)
N2 C22 C23 179.1(9)
C22 C23 H23C 109.5
C22 C23 H23B 109.5
H23C C23 H23B 109.5
C22 C23 H23A 109.5
H23C C23 H23A 109.5
H23B C23 H23A 109.5

loop_
_geom_bond_atom_site_label_1
_geom_bond_atom_site_label_2
_geom_bond_distance
I C21 2.084(6)
O4 C18 1.220(6)
O1 C2 1.325(7)
O1 C1 1.464(7)
C1 H1A 0.9600
C1 H1B 0.9600
C1 H1C 0.9600
O2 C2 1.209(6)
C2 C3 1.486(7)
N1 C20 1.323(8)
N1 C19 1.346(7)
C3 C8 1.386(7)
C3 C4 1.405(7)
O3 C11 1.217(7)
C4 C5 1.364(8)
C4 H4A 0.9300
C5 C6 1.374(9)
C5 H5A 0.9300
C6 C7 1.397(8)
C6 H6A 0.9300
C7 C8 1.381(8)
C7 H7A 0.9300
C8 C9 1.509(6)
C9 C21 1.387(7)
C9 C10 1.420(7)
C10 C19 1.401(7)
C10 C11 1.486(8)
C11 C12 1.479(8)
C12 C13 1.369(8)
C12 C17 1.404(8)
C13 C14 1.386(9)
C13 H13A 0.9300
C14 C15 1.385(9)
C14 H14A 0.9300
C15 C16 1.357(10)
C15 H15A 0.9300
C16 C17 1.395(8)
C16 H16A 0.9300
C17 C18 1.475(8)
C18 C19 1.489(8)
C20 C21 1.398(8)
C20 H20A 0.9300
N2 C22 1.120(9)
C22 C23 1.447(10)
C23 H23C 0.9600
C23 H23B 0.9600
C23 H23A 0.9600

loop_
_geom_torsion_atom_site_label_1
_geom_torsion_atom_site_label_2
_geom_torsion_atom_site_label_3
_geom_torsion_atom_site_label_4
_geom_torsion
C1 O1 C2 O2 4.0(9)
C1 O1 C2 C3 -178.2(5)
O2 C2 C3 C8 -25.2(8)
O1 C2 C3 C8 157.0(5)
O2 C2 C3 C4 156.0(6)
O1 C2 C3 C4 -21.8(7)
C8 C3 C4 C5 1.7(8)
C2 C3 C4 C5 -179.4(5)
C3 C4 C5 C6 0.4(9)
C4 C5 C6 C7 -2.0(9)
C5 C6 C7 C8 1.5(9)
C6 C7 C8 C3 0.6(9)
C6 C7 C8 C9 178.6(5)
C4 C3 C8 C7 -2.1(8)
C2 C3 C8 C7 179.0(5)
C4 C3 C8 C9 179.9(5)
C2 C3 C8 C9 1.0(8)
C7 C8 C9 C21 -78.2(7)
C3 C8 C9 C21 99.8(6)
C7 C8 C9 C10 97.7(6)
C3 C8 C9 C10 -84.3(7)
C21 C9 C10 C19 -0.5(7)
C8 C9 C10 C19 -176.6(5)
C21 C9 C10 C11 -179.3(5)
C8 C9 C10 C11 4.7(8)
C19 C10 C11 O3 -177.4(6)
C9 C10 C11 O3 1.3(8)
C19 C10 C11 C12 2.9(8)
C9 C10 C11 C12 -178.4(5)
O3 C11 C12 C13 -2.2(8)
C10 C11 C12 C13 177.6(5)
O3 C11 C12 C17 176.2(6)
C10 C11 C12 C17 -4.1(8)
C17 C12 C13 C14 0.3(9)
C11 C12 C13 C14 178.6(6)
C12 C13 C14 C15 -1.8(10)
C13 C14 C15 C16 1.6(11)
C14 C15 C16 C17 0.0(11)
C15 C16 C17 C12 -1.5(9)
C15 C16 C17 C18 178.9(6)
C13 C12 C17 C16 1.4(8)
C11 C12 C17 C16 -177.0(5)
C13 C12 C17 C18 -179.1(5)
C11 C12 C17 C18 2.5(8)
C16 C17 C18 O4 -0.4(9)
C12 C17 C18 O4 -179.9(6)
C16 C17 C18 C19 179.7(5)
C12 C17 C18 C19 0.2(8)
C20 N1 C19 C10 -2.2(8)
C20 N1 C19 C18 178.4(5)
C9 C10 C19 N1 1.6(8)
C11 C10 C19 N1 -179.7(5)
C9 C10 C19 C18 -179.0(5)
C11 C10 C19 C18 -0.2(8)
O4 C18 C19 N1 -1.8(8)
C17 C18 C19 N1 178.2(5)
O4 C18 C19 C10 178.7(6)
C17 C18 C19 C10 -1.3(8)
C19 N1 C20 C21 1.8(9)
C10 C9 C21 C20 0.2(8)
C8 C9 C21 C20 176.4(5)
C10 C9 C21 I 177.6(4)
C8 C9 C21 I -6.2(7)
N1 C20 C21 C9 -0.9(9)
N1 C20 C21 I -178.4(5)
